data_2100873
loop_
_publ_author_name
'Wingert, L. M.'
'Staley, S. W.'

_publ_section_title
;
 Molecular structure and crystal packing of
 6-(<i>p</i>-dimethylaminophenyl)fulvene
;
_journal_issue 6
_journal_name_full 'Acta Crystallographica Section B'
_journal_page_first 782
_journal_page_last 789
_journal_paper_doi 10.1107/S0108768192000971
_journal_volume 48
_journal_year 1992
_chemical_formula_sum 'C14 H15 N'
_chemical_formula_weight 197.2817
_symmetry_cell_setting monoclinic
_symmetry_space_group_name_Hall '-P 2ybc'
_symmetry_space_group_name_H-M 'P 1 21/c 1'
_cell_angle_alpha 90
_cell_angle_beta 103.61(2)
_cell_angle_gamma 90
_cell_formula_units_Z 8
_cell_length_a 10.989(2)
_cell_length_b 7.847(2)
_cell_length_c 25.833(4)
_cell_volume 2165.0(8)
_diffrn_radiation_type Mo
_diffrn_radiation_wavelength 0.7107
_exptl_crystal_F_000 848
_cod_data_source_file gr0192.cif
_cod_data_source_block gr0192a
_cod_original_cell_volume 2165(10)
_cod_original_formula_sum 'C14 H15 N1'
_cod_database_code 2100873

loop_
_atom_site_label
_atom_site_fract_x
_atom_site_fract_y
_atom_site_fract_z
C1A .2083(2) .2013(2) .89620(10)
C2A .2252(2) .2175(3) .94980(10)
C3A .1316(2) .1159(3) .96730(10)
C4A .0577(2) .0408(3) .92470(10)
C5A .1018(2) .0874(2) .87720(10)
C6A .0454(2) .0274(2) .82790(10)
C7A .07450(10) .0491(2) .77630(10)
C8A .1870(2) .1148(2) .76740(10)
C9A .2050(2) .1345(2) .71690(10)
C10A .1109(2) .0888(2) .67140(10)
C11A -.0013(2) .0199(2) .68010(10)
C12A -.0174(2) .0000(2) .73070(10)
C13A .2361(2) .1994(4) .61220(10)
C14A .0247(2) .0729(3) .57520(10)
N1A .12780(10) .1083(2) .62070(10)
H1A .257(2) .261(2) .8730(10)
H2A .287(2) .287(3) .9720(10)
H3A .124(2) .110(2) 1.0020(10)
H4A -.017(2) -.041(3) .9240(10)
H6A -.029(2) -.046(2) .8270(10)
H8A .253(2) .146(2) .7980(10)
H9A .284(2) .182(2) .7120(10)
H11A -.067(2) -.010(2) .6510(10)
H12A -.096(2) -.044(3) .7350(10)
H131A .232(2) .196(2) .5770(10)
H132A .313(2) .145(3) .6310(10)
H133A .239(2) .309(4) .6240(10)
H141A .054(2) .091(2) .5440(10)
H142A -.046(2) .140(3) .5760(10)
H143A .004(2) -.043(3) .5750(10)
C1B .6924(2) .2092(2) .65380(10)
C2B .6878(2) .2305(3) .60120(10)
C3B .5979(2) .1094(2) .57060(10)
C4B .5496(2) .0161(3) .60440(10)
C5B .60510(10) .0734(2) .65920(10)
C6B .5672(2) .0089(2) .70180(10)
C7B .59970(10) .0513(2) .75830(10)
C8B .7004(2) .1536(2) .78520(10)
C9B .7214(2) .1872(2) .83890(10)
C10B .64190(10) .1196(2) .86980(10)
C11B .5396(2) .0191(2) .84310(10)
C12B .5215(2) -.0146(2) .78960(10)
C13B .7627(2) .2594(3) .95090(10)
C14B .5819(2) .0702(3) .95410(10)
N1B .66450(10) .1457(2) .92390(10)
H1B .744(2) .276(2) .6840(10)
H2B .739(2) .316(3) .5860(10)
H3B .579(2) .099(2) .5320(10)
H4B .488(2) -.076(3) .5970(10)
H6B .501(2) -.076(2) .6930(10)
H8B .756(2) .203(2) .7640(10)
H9B .792(2) .257(3) .8560(10)
H11B .483(2) -.030(2) .8630(10)
H12B .454(2) -.089(2) .7730(10)
H131B .747(2) .370(4) .9400(10)
H132B .767(2) .257(3) .9870(10)
H133B .838(2) .223(3) .9460(10)
H141B .573(2) -.047(3) .9480(10)
H142B .503(2) .117(3) .9450(10)
H143B .616(2) 0.091(2) .9920(10)

loop_
_geom_bond_atom_site_label_1
_geom_bond_atom_site_label_2
_geom_bond_distance
C1A C2A 1.358(3)
C1A C5A 1.463(3)
C2A C3A 1.455(3)
C3A C4A 1.342(3)
C4A C5A 1.466(3)
C5A C6A 1.364(3)
C6A C7A 1.451(3)
C7A C8A 1.408(3)
C7A C12A 1.413(3)
C8A C9A 1.374(3)
C9A C10A 1.417(3)
C10A C11A 1.411(3)
C10A N1A 1.373(2)
C11A C12A 1.370(3)
C13A N1A 1.449(3)
C14A N1A 1.456(3)
C1B C2B 1.357(3)
C1B C5B 1.463(3)
C2B C3B 1.463(3)
C3B C4B 1.342(3)
C4B C5B 1.475(3)
C5B C6B 1.362(2)
C6B C7B 1.456(2)
C7B C8B 1.410(2)
C7B C12B 1.409(2)
C8B C9B 1.377(3)
C9B C10B 1.419(2)
C10B C11B 1.412(2)
C10B N1B 1.376(2)
C11B C12B 1.376(3)
C13B N1B 1.446(3)
C14B N1B 1.455(3)
